data_7252049
loop_
_publ_author_name
'Wang, Yingjie'
'Qian, Peiqi'
'Wen, Xuemei'
'Zeng, Hongmei'
'Zou, Guohong'
'Lin, Zhien'

_publ_section_title
;
 Second-harmonic generation in two hybrid organic---inorganic metal
 chlorides based on L-thioproline ligand
;
_journal_name_full CrystEngComm
_journal_paper_doi 10.1039/D6CE00330C
_journal_year 2026
_chemical_absolute_configuration ad
_chemical_formula_moiety 'C8 H14 Cl2 N2 O4 S2 Zn'
_chemical_formula_sum 'C8 H14 Cl2 N2 O4 S2 Zn'
_chemical_formula_weight 402.60
_space_group_crystal_system monoclinic
_space_group_IT_number 4
_space_group_name_Hall 'P 2yb'
_space_group_name_H-M_alt 'P 1 21 1'
_atom_sites_solution_hydrogens geom
_atom_sites_solution_primary dual
_audit_creation_date 2026-04-22
_audit_creation_method
;
Olex2 1.2
(compiled 2018.05.29 svn.r3508 for OlexSys, GUI svn.r5506)
;
_audit_update_record
;
2026-04-23 deposited with the CCDC.	2026-05-29 downloaded from the CCDC.
;
_cell_angle_alpha 90
_cell_angle_beta 93.103(2)
_cell_angle_gamma 90
_cell_formula_units_Z 2
_cell_length_a 6.3335(4)
_cell_length_b 8.6765(4)
_cell_length_c 13.4040(7)
_cell_measurement_reflns_used 5439
_cell_measurement_temperature 302(2)
_cell_measurement_theta_max 26.52
_cell_measurement_theta_min 3.22
_cell_volume 735.50(7)
_computing_cell_refinement 'SAINT V8.40B (?, 2016)'
_computing_data_reduction 'SAINT V8.40B (?, 2016)'
_computing_molecular_graphics 'Olex2 (Dolomanov et al., 2009)'
_computing_publication_material 'Olex2 (Dolomanov et al., 2009)'
_computing_structure_refinement 'ShelXL (Sheldrick, 2015)'
_computing_structure_solution 'ShelXT (Sheldrick, 2015)'
_diffrn_ambient_temperature 302.0
_diffrn_detector 'Bruker APEX2 area detector'
_diffrn_detector_area_resol_mean 7.9
_diffrn_detector_type 'CCD area detector'
_diffrn_measured_fraction_theta_full 0.999
_diffrn_measured_fraction_theta_max 0.999
_diffrn_measurement_device 'three-circle diffractometer'
_diffrn_measurement_device_type 'Bruker D8 Venture'
_diffrn_measurement_method '\f and \w scans'
_diffrn_radiation_monochromator 'mirror optics'
_diffrn_radiation_probe x-ray
_diffrn_radiation_type MoK\a
_diffrn_radiation_wavelength 0.71073
_diffrn_reflns_av_R_equivalents 0.0538
_diffrn_reflns_av_unetI/netI 0.0534
_diffrn_reflns_Laue_measured_fraction_full 0.999
_diffrn_reflns_Laue_measured_fraction_max 0.999
_diffrn_reflns_limit_h_max 8
_diffrn_reflns_limit_h_min -8
_diffrn_reflns_limit_k_max 9
_diffrn_reflns_limit_k_min -11
_diffrn_reflns_limit_l_max 17
_diffrn_reflns_limit_l_min -17
_diffrn_reflns_number 12242
_diffrn_reflns_point_group_measured_fraction_full 0.920
_diffrn_reflns_point_group_measured_fraction_max 0.912
_diffrn_reflns_theta_full 25.242
_diffrn_reflns_theta_max 27.535
_diffrn_reflns_theta_min 2.798
_diffrn_source 'microfocus sealed X-ray tube'
_diffrn_source_type 'Incoatec I\ms'
_diffrn_standards_number 0
_exptl_absorpt_coefficient_mu 2.325
_exptl_absorpt_correction_T_max 0.7456
_exptl_absorpt_correction_T_min 0.6083
_exptl_absorpt_correction_type multi-scan
_exptl_absorpt_process_details
'SADABS-2016/2 (Bruker,2016/2) was used for absorption correction. wR2(int) was 0.1402 before and 0.0677 after correction. The Ratio of minimum to maximum transmission is 0.8159. The \l/2 correction factor is Not present.'
_exptl_crystal_colour colourless
_exptl_crystal_colour_primary colourless
_exptl_crystal_density_diffrn 1.818
_exptl_crystal_description plate
_exptl_crystal_F_000 408
_exptl_crystal_size_max 0.3
_exptl_crystal_size_mid 0.2
_exptl_crystal_size_min 0.04
_refine_diff_density_max 0.269
_refine_diff_density_min -0.335
_refine_diff_density_rms 0.062
_refine_ls_abs_structure_details
;
 Flack x determined using 893 quotients [(I+)-(I-)]/[(I+)+(I-)]
 (Parsons, Flack and Wagner, Acta Cryst. B69 (2013) 249-259).
;
_refine_ls_abs_structure_Flack 0.014(11)
_refine_ls_extinction_method none
_refine_ls_goodness_of_fit_ref 1.032
_refine_ls_hydrogen_treatment constr
_refine_ls_matrix_type full
_refine_ls_number_parameters 172
_refine_ls_number_reflns 3075
_refine_ls_number_restraints 1
_refine_ls_restrained_S_all 1.032
_refine_ls_R_factor_all 0.0463
_refine_ls_R_factor_gt 0.0316
_refine_ls_shift/su_max 0.000
_refine_ls_shift/su_mean 0.000
_refine_ls_structure_factor_coef Fsqd
_refine_ls_weighting_details 'w=1/[\s^2^(Fo^2^)+(0.0144P)^2^] where P=(Fo^2^+2Fc^2^)/3'
_refine_ls_weighting_scheme calc
_refine_ls_wR_factor_gt 0.0591
_refine_ls_wR_factor_ref 0.0638
_reflns_Friedel_coverage 0.710
_reflns_Friedel_fraction_full 0.829
_reflns_Friedel_fraction_max 0.812
_reflns_number_gt 2538
_reflns_number_total 3075
_reflns_threshold_expression 'I > 2\s(I)'
_cod_data_source_file d6ce00330c2.cif
_cod_data_source_block mo_pq1_19_14_300k_0ma_a
_cod_database_code 7252049
_shelx_shelxl_version_number 2018/3
_shelx_space_group_comment
;
The symmetry employed for this shelxl refinement is uniquely defined
by the following loop, which should always be used as a source of
symmetry information in preference to the above space-group names.
They are only intended as comments.
;
_shelx_estimated_absorpt_t_max 0.913
_shelx_estimated_absorpt_t_min 0.542
_olex2_refinement_description
;
1. Fixed Uiso
 At 1.2 times of:
  All C(H) groups, All C(H,H) groups, All N(H,H) groups
2.a Ternary CH refined with riding coordinates:
 C2(H2), C6(H6)
2.b Secondary CH2 refined with riding coordinates:
 N1(H1A,H1B), N2(H2A,H2B), C3(H3A,H3B), C4(H4A,H4B), C7(H7A,H7B), C8(H8A,H8B)
;
_olex2_submission_special_instructions 'No special instructions were received'

loop_
_space_group_symop_operation_xyz
'x, y, z'
'-x, y+1/2, -z'

loop_
_atom_site_label
_atom_site_type_symbol
_atom_site_fract_x
_atom_site_fract_y
_atom_site_fract_z
_atom_site_U_iso_or_equiv
_atom_site_adp_type
_atom_site_occupancy
_atom_site_site_symmetry_order
_atom_site_calc_flag
_atom_site_refinement_flags_posn
_atom_site_refinement_flags_adp
_atom_site_refinement_flags_occupancy
_atom_site_disorder_assembly
_atom_site_disorder_group
Zn1 Zn 0.47161(8) 0.41578(6) 0.28479(3) 0.03740(15) Uani 1 1 d . . . . .
Cl1 Cl 0.3918(2) 0.18741(16) 0.21219(10) 0.0467(3) Uani 1 1 d . . . . .
Cl2 Cl 0.82418(19) 0.43905(19) 0.31364(9) 0.0552(4) Uani 1 1 d . . . . .
S1 S -0.0877(2) 0.7304(2) 0.01696(12) 0.0588(4) Uani 1 1 d . . . . .
S2 S -0.0261(2) 0.36034(16) 0.62374(9) 0.0483(4) Uani 1 1 d . . . . .
O1 O 0.3711(6) 0.5976(5) 0.2086(3) 0.0549(11) Uani 1 1 d . . . . .
O2 O 0.4606(5) 0.5409(4) 0.0539(2) 0.0476(9) Uani 1 1 d . . . . .
O3 O 0.3325(5) 0.4611(4) 0.4081(2) 0.0440(10) Uani 1 1 d . . . . .
O4 O 0.5180(7) 0.2940(5) 0.5037(3) 0.0667(12) Uani 1 1 d . . . . .
N1 N 0.3016(6) 0.7910(5) -0.0281(3) 0.0354(9) Uani 1 1 d . . . . .
H1A H 0.374108 0.873544 -0.045834 0.042 Uiso 1 1 calc R . . . .
H1B H 0.364757 0.707961 -0.051667 0.042 Uiso 1 1 calc R . . . .
N2 N 0.1647(6) 0.6031(5) 0.5532(3) 0.0426(10) Uani 1 1 d . . . . .
H2A H 0.197664 0.694369 0.580015 0.051 Uiso 1 1 calc R . . . .
H2B H 0.159703 0.613806 0.487038 0.051 Uiso 1 1 calc R . . . .
C1 C 0.3855(7) 0.6252(6) 0.1171(3) 0.0345(11) Uani 1 1 d . . . . .
C2 C 0.3043(8) 0.7819(6) 0.0839(3) 0.0375(11) Uani 1 1 d . . . . .
H2 H 0.399483 0.861383 0.112424 0.045 Uiso 1 1 calc R . . . .
C3 C 0.0828(9) 0.8146(7) 0.1136(4) 0.0601(17) Uani 1 1 d . . . . .
H3A H 0.058746 0.924805 0.117866 0.072 Uiso 1 1 calc R . . . .
H3B H 0.058230 0.768418 0.177844 0.072 Uiso 1 1 calc R . . . .
C4 C 0.0817(8) 0.8007(7) -0.0729(4) 0.0474(13) Uani 1 1 d . . . . .
H4A H 0.067583 0.739057 -0.133250 0.057 Uiso 1 1 calc R . . . .
H4B H 0.046420 0.906683 -0.089845 0.057 Uiso 1 1 calc R . . . .
C5 C 0.4017(6) 0.4041(7) 0.4909(3) 0.0341(9) Uani 1 1 d . . . . .
C6 C 0.3335(7) 0.4907(6) 0.5832(3) 0.0338(10) Uani 1 1 d . . . . .
H6 H 0.455508 0.547312 0.612555 0.041 Uiso 1 1 calc R . . . .
C7 C 0.2476(7) 0.3873(6) 0.6628(3) 0.0396(12) Uani 1 1 d . . . . .
H7A H 0.261267 0.436091 0.727881 0.048 Uiso 1 1 calc R . . . .
H7B H 0.321816 0.289455 0.665851 0.048 Uiso 1 1 calc R . . . .
C8 C -0.0453(8) 0.5571(7) 0.5840(4) 0.0499(13) Uani 1 1 d . . . . .
H8A H -0.149167 0.567163 0.528471 0.060 Uiso 1 1 calc R . . . .
H8B H -0.087988 0.621909 0.638272 0.060 Uiso 1 1 calc R . . . .

loop_
_atom_site_aniso_label
_atom_site_aniso_U_11
_atom_site_aniso_U_22
_atom_site_aniso_U_33
_atom_site_aniso_U_23
_atom_site_aniso_U_13
_atom_site_aniso_U_12
Zn1 0.0467(3) 0.0382(3) 0.0273(2) 0.0026(3) 0.00142(19) 0.0035(3)
Cl1 0.0637(9) 0.0398(8) 0.0362(7) -0.0001(5) -0.0008(6) -0.0043(6)
Cl2 0.0423(6) 0.0647(11) 0.0587(7) -0.0006(7) 0.0044(5) 0.0000(7)
S1 0.0434(8) 0.0607(10) 0.0734(10) 0.0185(8) 0.0113(7) 0.0058(7)
S2 0.0569(8) 0.0487(9) 0.0400(7) 0.0016(6) 0.0076(6) -0.0194(6)
O1 0.081(3) 0.048(2) 0.036(2) 0.0109(18) 0.0056(19) 0.018(2)
O2 0.057(2) 0.038(2) 0.048(2) 0.0022(17) 0.0154(17) 0.0119(18)
O3 0.0399(17) 0.064(3) 0.0286(16) 0.0022(15) 0.0013(13) 0.0045(16)
O4 0.083(3) 0.065(3) 0.054(2) 0.0047(19) 0.016(2) 0.039(2)
N1 0.048(2) 0.026(2) 0.033(2) 0.0003(16) 0.0090(18) -0.0060(17)
N2 0.046(2) 0.031(2) 0.052(2) 0.003(2) 0.0140(19) 0.0018(19)
C1 0.032(2) 0.033(3) 0.038(3) 0.003(2) 0.001(2) -0.002(2)
C2 0.052(3) 0.028(3) 0.032(2) -0.0027(19) -0.004(2) 0.002(2)
C3 0.087(4) 0.057(4) 0.037(3) 0.011(3) 0.013(3) 0.040(3)
C4 0.056(3) 0.046(3) 0.039(3) 0.004(2) -0.007(2) -0.004(3)
C5 0.032(2) 0.036(3) 0.035(2) 0.001(3) 0.0030(17) 0.001(2)
C6 0.033(2) 0.038(3) 0.030(2) -0.0020(19) 0.0012(19) 0.000(2)
C7 0.054(3) 0.037(3) 0.028(2) 0.001(2) 0.0015(19) -0.005(2)
C8 0.041(3) 0.054(4) 0.056(3) 0.002(3) 0.013(2) 0.001(3)

loop_
_atom_type_symbol
_atom_type_description
_atom_type_scat_dispersion_real
_atom_type_scat_dispersion_imag
_atom_type_scat_source
C C 0.0033 0.0016 'International Tables Vol C Tables 4.2.6.8 and 6.1.1.4'
H H 0.0000 0.0000 'International Tables Vol C Tables 4.2.6.8 and 6.1.1.4'
Cl Cl 0.1484 0.1585 'International Tables Vol C Tables 4.2.6.8 and 6.1.1.4'
N N 0.0061 0.0033 'International Tables Vol C Tables 4.2.6.8 and 6.1.1.4'
O O 0.0106 0.0060 'International Tables Vol C Tables 4.2.6.8 and 6.1.1.4'
S S 0.1246 0.1234 'International Tables Vol C Tables 4.2.6.8 and 6.1.1.4'
Zn Zn 0.2839 1.4301 'International Tables Vol C Tables 4.2.6.8 and 6.1.1.4'

loop_
_geom_angle_atom_site_label_1
_geom_angle_atom_site_label_2
_geom_angle_atom_site_label_3
_geom_angle
_geom_angle_site_symmetry_1
_geom_angle_site_symmetry_3
_geom_angle_publ_flag
Cl1 Zn1 Cl2 110.48(6) . . ?
O1 Zn1 Cl1 115.00(12) . . ?
O1 Zn1 Cl2 107.87(13) . . ?
O3 Zn1 Cl1 116.19(11) . . ?
O3 Zn1 Cl2 108.93(9) . . ?
O3 Zn1 O1 97.47(14) . . ?
C4 S1 C3 89.3(2) . . ?
C8 S2 C7 90.7(2) . . ?
C1 O1 Zn1 128.4(4) . . ?
C5 O3 Zn1 120.7(3) . . ?
H1A N1 H1B 108.0 . . ?
C2 N1 H1A 109.3 . . ?
C2 N1 H1B 109.3 . . ?
C4 N1 H1A 109.3 . . ?
C4 N1 H1B 109.3 . . ?
C4 N1 C2 111.4(4) . . ?
H2A N2 H2B 107.7 . . ?
C6 N2 H2A 108.9 . . ?
C6 N2 H2B 108.9 . . ?
C8 N2 H2A 108.9 . . ?
C8 N2 H2B 108.9 . . ?
C8 N2 C6 113.2(4) . . ?
O1 C1 C2 114.6(4) . . ?
O2 C1 O1 127.4(5) . . ?
O2 C1 C2 117.9(4) . . ?
N1 C2 C1 109.1(4) . . ?
N1 C2 H2 109.0 . . ?
N1 C2 C3 107.1(4) . . ?
C1 C2 H2 109.0 . . ?
C3 C2 C1 113.5(4) . . ?
C3 C2 H2 109.0 . . ?
S1 C3 H3A 110.7 . . ?
S1 C3 H3B 110.7 . . ?
C2 C3 S1 105.3(3) . . ?
C2 C3 H3A 110.7 . . ?
C2 C3 H3B 110.7 . . ?
H3A C3 H3B 108.8 . . ?
S1 C4 H4A 110.3 . . ?
S1 C4 H4B 110.3 . . ?
N1 C4 S1 107.2(3) . . ?
N1 C4 H4A 110.3 . . ?
N1 C4 H4B 110.3 . . ?
H4A C4 H4B 108.5 . . ?
O3 C5 C6 114.6(4) . . ?
O4 C5 O3 127.4(4) . . ?
O4 C5 C6 117.9(4) . . ?
N2 C6 C5 109.5(4) . . ?
N2 C6 H6 108.6 . . ?
N2 C6 C7 107.4(4) . . ?
C5 C6 H6 108.6 . . ?
C7 C6 C5 113.9(4) . . ?
C7 C6 H6 108.6 . . ?
S2 C7 H7A 110.9 . . ?
S2 C7 H7B 110.9 . . ?
C6 C7 S2 104.4(3) . . ?
C6 C7 H7A 110.9 . . ?
C6 C7 H7B 110.9 . . ?
H7A C7 H7B 108.9 . . ?
S2 C8 H8A 110.3 . . ?
S2 C8 H8B 110.3 . . ?
N2 C8 S2 107.2(4) . . ?
N2 C8 H8A 110.3 . . ?
N2 C8 H8B 110.3 . . ?
H8A C8 H8B 108.5 . . ?

loop_
_geom_bond_atom_site_label_1
_geom_bond_atom_site_label_2
_geom_bond_distance
_geom_bond_site_symmetry_2
_geom_bond_publ_flag
Zn1 Cl1 2.2528(14) . ?
Zn1 Cl2 2.2546(13) . ?
Zn1 O1 1.966(4) . ?
Zn1 O3 1.955(3) . ?
S1 C3 1.796(6) . ?
S1 C4 1.764(5) . ?
S2 C7 1.799(5) . ?
S2 C8 1.790(6) . ?
O1 C1 1.258(5) . ?
O2 C1 1.234(6) . ?
O3 C5 1.271(5) . ?
O4 C5 1.213(6) . ?
N1 H1A 0.8900 . ?
N1 H1B 0.8900 . ?
N1 C2 1.503(5) . ?
N1 C4 1.489(6) . ?
N2 H2A 0.8900 . ?
N2 H2B 0.8900 . ?
N2 C6 1.487(6) . ?
N2 C8 1.469(6) . ?
C1 C2 1.512(7) . ?
C2 H2 0.9800 . ?
C2 C3 1.506(7) . ?
C3 H3A 0.9700 . ?
C3 H3B 0.9700 . ?
C4 H4A 0.9700 . ?
C4 H4B 0.9700 . ?
C5 C6 1.529(6) . ?
C6 H6 0.9800 . ?
C6 C7 1.517(6) . ?
C7 H7A 0.9700 . ?
C7 H7B 0.9700 . ?
C8 H8A 0.9700 . ?
C8 H8B 0.9700 . ?

loop_
_geom_hbond_atom_site_label_D
_geom_hbond_atom_site_label_H
_geom_hbond_atom_site_label_A
_geom_hbond_distance_DH
_geom_hbond_distance_HA
_geom_hbond_distance_DA
_geom_hbond_angle_DHA
_geom_hbond_site_symmetry_A
_geom_hbond_publ_flag
N1 H1A O2 0.89 1.80 2.673(5) 167.7 2_655 yes
N1 H1B Cl1 0.89 2.72 3.344(4) 128.2 2_655 yes
N1 H1B O2 0.89 2.09 2.609(5) 116.1 . yes
N2 H2A Cl2 0.89 2.57 3.417(5) 160.5 2_656 yes
N2 H2B S2 0.89 2.71 3.339(4) 128.4 2_556 yes
N2 H2B O3 0.89 2.05 2.579(5) 117.1 . yes

loop_
_geom_torsion_atom_site_label_1
_geom_torsion_atom_site_label_2
_geom_torsion_atom_site_label_3
_geom_torsion_atom_site_label_4
_geom_torsion
_geom_torsion_site_symmetry_1
_geom_torsion_site_symmetry_2
_geom_torsion_site_symmetry_3
_geom_torsion_site_symmetry_4
_geom_torsion_publ_flag
Zn1 O1 C1 O2 2.5(8) . . . . ?
Zn1 O1 C1 C2 -176.0(3) . . . . ?
Zn1 O3 C5 O4 -18.6(7) . . . . ?
Zn1 O3 C5 C6 159.1(3) . . . . ?
O1 C1 C2 N1 -172.0(4) . . . . ?
O1 C1 C2 C3 -52.7(6) . . . . ?
O2 C1 C2 N1 9.3(6) . . . . ?
O2 C1 C2 C3 128.6(5) . . . . ?
O3 C5 C6 N2 11.7(6) . . . . ?
O3 C5 C6 C7 131.9(4) . . . . ?
O4 C5 C6 N2 -170.4(5) . . . . ?
O4 C5 C6 C7 -50.2(6) . . . . ?
N1 C2 C3 S1 35.4(5) . . . . ?
N2 C6 C7 S2 37.3(4) . . . . ?
C1 C2 C3 S1 -85.0(4) . . . . ?
C2 N1 C4 S1 -20.4(5) . . . . ?
C3 S1 C4 N1 35.6(4) . . . . ?
C4 S1 C3 C2 -41.6(4) . . . . ?
C4 N1 C2 C1 113.2(4) . . . . ?
C4 N1 C2 C3 -10.0(5) . . . . ?
C5 C6 C7 S2 -84.2(4) . . . . ?
C6 N2 C8 S2 -12.1(5) . . . . ?
C7 S2 C8 N2 29.7(4) . . . . ?
C8 S2 C7 C6 -38.8(4) . . . . ?
C8 N2 C6 C5 107.6(5) . . . . ?
C8 N2 C6 C7 -16.6(6) . . . . ?
